data_1536742
loop_
_publ_author_name
'Klevtsova, R.F.'
'Klevtsov, P.V.'
'Glinskaya, L.A.'
'Ishchenko, V.N.'
'Perepelitsa, A.P.'

_publ_section_title
;
 Double molybdates and tungstates of the composition Na3 M(+) (E O4)2 *
 9(H2 O) (M= K, Rb; E= Mo, W): synthesis, structure, dehydratation.
;
_journal_name_full Kristallografiya
_journal_page_first 1094
_journal_page_last 1098
_journal_volume 35
_journal_year 1990
_chemical_formula_sum 'H18 K Na3 O17 W2'
_chemical_name_systematic 'Na3 K (W O4)2 (H2 O)9'
_space_group_IT_number 176
_symmetry_space_group_name_Hall '-P 6c'
_symmetry_space_group_name_H-M 'P 63/m'
_cell_angle_alpha 90
_cell_angle_beta 90
_cell_angle_gamma 120
_cell_formula_units_Z 2
_cell_length_a 9.515
_cell_length_b 9.515
_cell_length_c 12.231
_cell_volume 958.981
_citation_journal_id_ASTM KRISAJ
_cod_data_source_file Klevtsova_KRISAJ_1990_1028.cif
_cod_data_source_block H18K1Na3O17W2
_cod_original_cell_volume 958.9814
_cod_original_formula_sum 'H18 K1 Na3 O17 W2'
_cod_database_code 1536742

loop_
_symmetry_equiv_pos_as_xyz
x,y,z
x-y,x,z+1/2
-y,x-y,z
-x,-y,z+1/2
-x+y,-x,z
y,-x+y,z+1/2
-x,-y,-z
-x+y,-x,-z-1/2
y,-x+y,-z
x,y,-z-1/2
x-y,x,-z
-y,x-y,-z-1/2

loop_
_atom_site_label
_atom_site_type_symbol
_atom_site_fract_x
_atom_site_fract_y
_atom_site_fract_z
_atom_site_occupancy
_atom_site_U_iso_or_equiv
O1 O-2 0.3333 0.6667 0.617 1 0.0
O3 O-2 0.015 0.416 0.75 1 0.0
O2 O-2 0.283 0.371 0.428 1 0.0
Na1 Na+1 0.285 0.455 0.75 1 0.0
O4 O-2 0.255 0.027 0.383 1 0.0
K1 K+1 0 0 0.25 1 0.0
W1 W+6 0.3333 0.6667 0.4774 1 0.0
